data_4503276
loop_
_publ_author_name
'Li, Shun-Li'
'Lan, Ya-Qian'
'Ma, Jian-Fang'
'Yang, Jin'
'Wei, Guo-Hua'
'Zhang, Lai-Ping'
'Su, Zhong-Min'

_publ_section_title
;
 Structures and Luminescent Properties of Seven Coordination Polymers of
 Zinc(II) and Cadmium(II) with 3,3&#x2032;,4,4&#x2032;-Benzophenone
 Tetracarboxylate Anion and Bis(imidazole)
;
_journal_issue 2
_journal_name_full 'Crystal Growth &amp; Design'
_journal_page_first 675
_journal_paper_doi 10.1021/cg7009385
_journal_volume 8
_journal_year 2008
_chemical_formula_moiety 'C37 H34 N8 O9 Zn2, 3(H2 O)'
_chemical_formula_sum 'C37 H40 N8 O12 Zn2'
_chemical_formula_weight 919.51
_chemical_name_systematic
;
 ?
;
_space_group_IT_number 14
_symmetry_cell_setting monoclinic
_symmetry_space_group_name_Hall '-P 2yn'
_symmetry_space_group_name_H-M 'P 1 21/n 1'
_atom_sites_solution_hydrogens geom
_atom_sites_solution_primary direct
_atom_sites_solution_secondary difmap
_audit_creation_method SHELXL-97
_cell_angle_alpha 90.00
_cell_angle_beta 95.9690(10)
_cell_angle_gamma 90.00
_cell_formula_units_Z 4
_cell_length_a 10.9080(5)
_cell_length_b 24.5190(7)
_cell_length_c 14.7000(11)
_cell_measurement_reflns_used 22563
_cell_measurement_temperature 293(2)
_cell_measurement_theta_max 28.26
_cell_measurement_theta_min 1.62
_cell_volume 3910.2(4)
_computing_cell_refinement 'SMART (Bruker, 1997)'
_computing_data_collection 'SMART (Bruker, 1997)'
_computing_data_reduction SAINT
_computing_molecular_graphics 'SHELXTL-PLUS (Sheldrick, 1990)'
_computing_publication_material SHELXL-97
_computing_structure_refinement 'SHELXL-97 (Sheldrick, 1997)'
_computing_structure_solution 'SHELXS-97(Sheldrick, 1997)'
_diffrn_ambient_temperature 293(2)
_diffrn_measured_fraction_theta_full 0.999
_diffrn_measured_fraction_theta_max 0.936
_diffrn_measurement_device_type 'Bruker APEX CCD area-detector'
_diffrn_measurement_method '\w scans'
_diffrn_radiation_monochromator graphite
_diffrn_radiation_source 'fine-focus sealed tube'
_diffrn_radiation_type MoK\a
_diffrn_radiation_wavelength 0.71069
_diffrn_reflns_av_R_equivalents 0.0415
_diffrn_reflns_av_sigmaI/netI 0.0559
_diffrn_reflns_limit_h_max 14
_diffrn_reflns_limit_h_min -12
_diffrn_reflns_limit_k_max 27
_diffrn_reflns_limit_k_min -31
_diffrn_reflns_limit_l_max 18
_diffrn_reflns_limit_l_min -19
_diffrn_reflns_number 23854
_diffrn_reflns_theta_full 25.00
_diffrn_reflns_theta_max 28.26
_diffrn_reflns_theta_min 1.62
_diffrn_standards_number 0
_exptl_absorpt_coefficient_mu 1.301
_exptl_absorpt_correction_T_max 0.686
_exptl_absorpt_correction_T_min 0.618
_exptl_absorpt_correction_type multi-scan
_exptl_absorpt_process_details 'SADABS(Sheldrick, 1996)'
_exptl_crystal_colour colorless
_exptl_crystal_density_diffrn 1.562
_exptl_crystal_density_method 'not measured'
_exptl_crystal_description block
_exptl_crystal_F_000 1896
_exptl_crystal_size_max 0.36
_exptl_crystal_size_mid 0.31
_exptl_crystal_size_min 0.29
_refine_diff_density_max 0.538
_refine_diff_density_min -0.544
_refine_diff_density_rms 0.072
_refine_ls_extinction_method none
_refine_ls_goodness_of_fit_ref 1.034
_refine_ls_hydrogen_treatment mixed
_refine_ls_matrix_type full
_refine_ls_number_parameters 550
_refine_ls_number_reflns 9071
_refine_ls_number_restraints 9
_refine_ls_restrained_S_all 1.035
_refine_ls_R_factor_all 0.0710
_refine_ls_R_factor_gt 0.0407
_refine_ls_shift/su_max 0.025
_refine_ls_shift/su_mean 0.001
_refine_ls_structure_factor_coef Fsqd
_refine_ls_weighting_details 'calc w=1/[\s^2^(Fo^2^)+(0.0470P)^2^+0.1138P] where P=(Fo^2^+2Fc^2^)/3'
_refine_ls_weighting_scheme calc
_refine_ls_wR_factor_gt 0.0925
_refine_ls_wR_factor_ref 0.1040
_reflns_number_gt 6239
_reflns_number_total 9071
_reflns_threshold_expression >2sigma(I)
_cod_data_source_file cg7009385-file001.cif
_cod_data_source_block 3
_cod_depositor_comments
;
The following automatic conversions were performed:

'_symmetry_cell_setting' value 'Monoclinic' changed to 'monoclinic'
according to /home/saulius/struct/CIF-dictionaries/cif_core.dic
dictionary named 'cif_core.dic' version 2.4.1 from 2010-06-29.

Automatic conversion script
Id: cif_fix_values 1715 2011-07-08 13:25:40Z adriana 
;
_cod_original_sg_symbol_H-M P21/n
_cod_database_code 4503276

loop_
_symmetry_equiv_pos_as_xyz
'x, y, z'
'-x+1/2, y+1/2, -z+1/2'
'-x, -y, -z'
'x-1/2, -y-1/2, z-1/2'

loop_
_atom_site_label
_atom_site_type_symbol
_atom_site_fract_x
_atom_site_fract_y
_atom_site_fract_z
_atom_site_U_iso_or_equiv
_atom_site_adp_type
_atom_site_occupancy
_atom_site_symmetry_multiplicity
_atom_site_calc_flag
_atom_site_refinement_flags
Zn1 Zn 0.49623(3) 0.195953(12) 0.45328(2) 0.03273(10) Uani 1 1 d .
Zn2 Zn 0.74945(3) 0.085302(13) 0.131515(19) 0.03467(10) Uani 1 1 d .
C1 C 0.7926(3) 0.09621(11) 0.31523(17) 0.0338(6) Uani 1 1 d .
C2 C 0.8708(2) 0.09460(10) 0.40619(16) 0.0286(6) Uani 1 1 d .
C3 C 0.9942(3) 0.07909(11) 0.40768(17) 0.0359(6) Uani 1 1 d .
H3 H 1.0275 0.0738 0.3526 0.043 Uiso 1 1 calc R
C4 C 1.0671(3) 0.07157(11) 0.48778(17) 0.0349(6) Uani 1 1 d .
H4 H 1.1486 0.0606 0.4871 0.042 Uiso 1 1 calc R
C5 C 1.0185(2) 0.08038(10) 0.57107(15) 0.0265(5) Uani 1 1 d .
C6 C 0.8967(2) 0.09767(10) 0.57051(16) 0.0278(6) Uani 1 1 d .
H6 H 0.8647 0.1042 0.6257 0.033 Uiso 1 1 calc R
C7 C 0.8220(2) 0.10529(9) 0.48869(16) 0.0263(5) Uani 1 1 d .
C8 C 0.6913(2) 0.12452(10) 0.49385(16) 0.0291(6) Uani 1 1 d .
C9 C 1.0954(2) 0.06643(10) 0.65673(16) 0.0287(6) Uani 1 1 d .
C10 C 0.9848(2) 0.14240(10) 0.85914(15) 0.0257(5) Uani 1 1 d .
C11 C 1.0206(2) 0.13223(10) 0.77294(15) 0.0270(5) Uani 1 1 d .
H11 H 1.0224 0.1607 0.7314 0.032 Uiso 1 1 calc R
C12 C 1.0537(2) 0.08025(10) 0.74776(15) 0.0256(5) Uani 1 1 d .
C13 C 1.0514(3) 0.03765(10) 0.80994(16) 0.0339(6) Uani 1 1 d .
H13 H 1.0773 0.0030 0.7949 0.041 Uiso 1 1 calc R
C14 C 1.0108(3) 0.04719(11) 0.89366(17) 0.0366(6) Uani 1 1 d .
H14 H 1.0057 0.0182 0.9339 0.044 Uiso 1 1 calc R
C15 C 0.9772(2) 0.09868(10) 0.91966(16) 0.0285(6) Uani 1 1 d .
C16 C 0.9288(3) 0.10719(11) 1.01089(17) 0.0336(6) Uani 1 1 d .
C17 C 0.9470(3) 0.19914(10) 0.88387(16) 0.0312(6) Uani 1 1 d .
C18 C 0.5355(3) 0.16521(16) 0.1313(2) 0.0671(10) Uani 1 1 d .
H18 H 0.5016 0.1481 0.1793 0.081 Uiso 1 1 calc R
C19 C 0.4925(4) 0.21101(17) 0.0884(3) 0.0724(11) Uani 1 1 d .
H19 H 0.4239 0.2310 0.1015 0.087 Uiso 1 1 calc R
C20 C 0.6532(3) 0.18367(11) 0.02778(19) 0.0406(7) Uani 1 1 d .
H20 H 0.7164 0.1819 -0.0100 0.049 Uiso 1 1 calc R
C21 C 0.5627(4) 0.27090(13) -0.0385(2) 0.0613(9) Uani 1 1 d .
H21A H 0.6463 0.2834 -0.0428 0.074 Uiso 1 1 calc R
H21B H 0.5190 0.3000 -0.0109 0.074 Uiso 1 1 calc R
C22 C 0.5013(3) 0.26099(14) -0.1343(2) 0.0564(9) Uani 1 1 d .
H22A H 0.5084 0.2937 -0.1703 0.068 Uiso 1 1 calc R
H22B H 0.5449 0.2320 -0.1622 0.068 Uiso 1 1 calc R
C23 C 0.3689(3) 0.24588(14) -0.1373(2) 0.0550(9) Uani 1 1 d .
H23A H 0.3318 0.2669 -0.0914 0.066 Uiso 1 1 calc R
H23B H 0.3631 0.2077 -0.1212 0.066 Uiso 1 1 calc R
C24 C 0.2937(3) 0.25527(13) -0.23117(19) 0.0478(8) Uani 1 1 d .
H24A H 0.2075 0.2476 -0.2257 0.057 Uiso 1 1 calc R
H24B H 0.3001 0.2933 -0.2480 0.057 Uiso 1 1 calc R
C25 C 0.3213(3) 0.16582(12) -0.31373(19) 0.0424(7) Uani 1 1 d .
H25 H 0.2846 0.1426 -0.2745 0.051 Uiso 1 1 calc R
C26 C 0.3924(3) 0.23808(11) -0.37495(19) 0.0390(7) Uani 1 1 d .
H26 H 0.4128 0.2743 -0.3849 0.047 Uiso 1 1 calc R
C27 C 0.3705(3) 0.15145(11) -0.39004(19) 0.0418(7) Uani 1 1 d .
H27 H 0.3732 0.1162 -0.4130 0.050 Uiso 1 1 calc R
C28 C 0.3863(3) 0.09533(11) 0.3703(2) 0.0431(7) Uani 1 1 d .
H28 H 0.4408 0.0745 0.4088 0.052 Uiso 1 1 calc R
C29 C 0.2950(3) 0.16303(13) 0.3016(2) 0.0478(8) Uani 1 1 d .
H29 H 0.2739 0.1985 0.2840 0.057 Uiso 1 1 calc R
C30 C 0.2395(3) 0.11768(13) 0.2655(2) 0.0513(8) Uani 1 1 d .
H30 H 0.1745 0.1160 0.2193 0.062 Uiso 1 1 calc R
C31 C 0.2764(3) 0.01639(12) 0.2949(2) 0.0510(8) Uani 1 1 d .
H31A H 0.1944 0.0073 0.3100 0.061 Uiso 1 1 calc R
H31B H 0.3352 -0.0044 0.3352 0.061 Uiso 1 1 calc R
C32 C 0.2882(3) 0.00023(12) 0.19661(19) 0.0448(7) Uani 1 1 d .
H32A H 0.3549 0.0208 0.1743 0.054 Uiso 1 1 calc R
H32B H 0.2126 0.0097 0.1592 0.054 Uiso 1 1 calc R
C33 C 0.3132(3) -0.06074(12) 0.1865(2) 0.0490(8) Uani 1 1 d .
H33A H 0.2550 -0.0810 0.2189 0.059 Uiso 1 1 calc R
H33B H 0.2986 -0.0704 0.1223 0.059 Uiso 1 1 calc R
C34 C 0.4426(3) -0.07801(12) 0.2222(2) 0.0509(8) Uani 1 1 d .
H34A H 0.4574 -0.0692 0.2867 0.061 Uiso 1 1 calc R
H34B H 0.4504 -0.1172 0.2157 0.061 Uiso 1 1 calc R
C35 C 0.5698(3) -0.06482(14) 0.0889(2) 0.0579(9) Uani 1 1 d .
H35 H 0.5463 -0.0959 0.0553 0.069 Uiso 1 1 calc R
C36 C 0.6451(3) -0.02464(14) 0.0645(2) 0.0547(9) Uani 1 1 d .
H36 H 0.6828 -0.0236 0.0107 0.066 Uiso 1 1 calc R
C37 C 0.5905(3) -0.00344(11) 0.19521(19) 0.0401(7) Uani 1 1 d .
H37 H 0.5828 0.0149 0.2497 0.048 Uiso 1 1 calc R
N1 N 0.6571(2) 0.01442(10) 0.13189(15) 0.0398(6) Uani 1 1 d .
N2 N 0.5351(2) -0.05076(9) 0.17259(16) 0.0425(6) Uani 1 1 d .
N3 N 0.2984(2) 0.07447(9) 0.31064(16) 0.0410(6) Uani 1 1 d .
N4 N 0.3868(2) 0.14915(9) 0.36807(15) 0.0379(5) Uani 1 1 d .
N5 N 0.6378(2) 0.14794(10) 0.09235(15) 0.0414(6) Uani 1 1 d .
N6 N 0.5673(2) 0.22284(10) 0.02268(16) 0.0477(6) Uani 1 1 d .
N7 N 0.3353(2) 0.22103(9) -0.30451(14) 0.0371(5) Uani 1 1 d .
N8 N 0.4165(2) 0.19726(9) -0.42918(15) 0.0358(5) Uani 1 1 d .
O2 O 0.8365(2) 0.21002(8) 0.88349(15) 0.0490(5) Uani 1 1 d .
O3 O 0.9635(2) 0.14565(8) 1.05976(13) 0.0582(6) Uani 1 1 d .
O4 O 0.84997(19) 0.07146(8) 1.03037(12) 0.0437(5) Uani 1 1 d .
O5 O 0.66984(17) 0.17370(7) 0.46798(12) 0.0386(4) Uani 1 1 d .
O6 O 0.61614(19) 0.09379(8) 0.52350(14) 0.0445(5) Uani 1 1 d .
O7 O 1.19113(18) 0.04058(8) 0.65541(12) 0.0456(5) Uani 1 1 d .
O8 O 0.67984(19) 0.09539(9) 0.31173(12) 0.0466(5) Uani 1 1 d .
O9 O 0.85329(18) 0.09635(8) 0.24511(11) 0.0418(5) Uani 1 1 d .
O1 O 1.03414(19) 0.23272(7) 0.90169(13) 0.0447(5) Uani 1 1 d .
O1W O 0.6111(3) 0.98752(9) 0.4484(2) 0.0761(8) Uani 1 1 d D
O2W O 0.6833(4) 0.28426(16) 0.5831(3) 0.1218(12) Uani 1 1 d D
O3W O 0.2240(7) 0.31297(18) 0.1995(4) 0.189(2) Uani 1 1 d D
H1A H 0.673(5) 0.990(3) 0.417(5) 0.284 Uiso 1 1 d D
H1B H 0.611(7) 1.0180(16) 0.476(5) 0.284 Uiso 1 1 d D
H2A H 0.615(4) 0.303(3) 0.576(6) 0.284 Uiso 1 1 d D
H2B H 0.732(6) 0.306(3) 0.556(6) 0.284 Uiso 1 1 d D
H3A H 0.243(10) 0.284(2) 0.172(5) 0.284 Uiso 1 1 d D
H3B H 0.236(9) 0.304(3) 0.2564(14) 0.284 Uiso 1 1 d D

loop_
_atom_site_aniso_label
_atom_site_aniso_U_11
_atom_site_aniso_U_22
_atom_site_aniso_U_33
_atom_site_aniso_U_23
_atom_site_aniso_U_13
_atom_site_aniso_U_12
Zn1 0.03482(19) 0.03162(17) 0.03250(17) 0.00243(12) 0.00710(13) 0.00378(14)
Zn2 0.03488(19) 0.0464(2) 0.02301(15) 0.00013(13) 0.00439(13) -0.00027(15)
C1 0.0397(18) 0.0375(15) 0.0242(13) -0.0025(11) 0.0025(12) -0.0005(13)
C2 0.0326(15) 0.0335(14) 0.0197(12) -0.0008(10) 0.0035(10) 0.0019(11)
C3 0.0360(16) 0.0513(17) 0.0215(12) -0.0044(12) 0.0085(11) 0.0054(13)
C4 0.0284(15) 0.0498(17) 0.0274(13) -0.0029(12) 0.0079(11) 0.0081(12)
C5 0.0279(14) 0.0317(14) 0.0202(11) -0.0010(10) 0.0041(10) 0.0016(11)
C6 0.0354(15) 0.0299(13) 0.0197(12) -0.0005(10) 0.0101(10) -0.0001(11)
C7 0.0316(15) 0.0226(12) 0.0253(12) -0.0008(10) 0.0063(10) 0.0014(10)
C8 0.0282(15) 0.0340(15) 0.0250(12) -0.0046(11) 0.0020(11) 0.0036(12)
C9 0.0310(15) 0.0298(13) 0.0262(13) -0.0028(10) 0.0066(11) 0.0014(11)
C10 0.0246(13) 0.0282(13) 0.0242(12) -0.0043(10) 0.0023(10) -0.0008(10)
C11 0.0300(14) 0.0288(13) 0.0224(12) 0.0031(10) 0.0042(10) 0.0000(11)
C12 0.0241(13) 0.0334(14) 0.0193(11) -0.0012(10) 0.0029(10) 0.0019(11)
C13 0.0433(17) 0.0311(14) 0.0279(13) 0.0003(11) 0.0067(12) 0.0140(12)
C14 0.0496(18) 0.0333(15) 0.0277(13) 0.0092(11) 0.0088(12) 0.0104(13)
C15 0.0316(15) 0.0320(14) 0.0226(12) -0.0005(10) 0.0059(10) 0.0031(11)
C16 0.0408(17) 0.0350(15) 0.0260(13) 0.0057(11) 0.0075(12) 0.0086(13)
C17 0.0392(17) 0.0320(14) 0.0234(13) 0.0015(10) 0.0079(11) 0.0002(13)
C18 0.047(2) 0.101(3) 0.057(2) 0.016(2) 0.0228(17) 0.019(2)
C19 0.052(2) 0.101(3) 0.066(2) 0.004(2) 0.0153(19) 0.034(2)
C20 0.0345(17) 0.0500(18) 0.0374(16) -0.0013(13) 0.0042(12) 0.0065(14)
C21 0.067(3) 0.052(2) 0.062(2) 0.0012(16) -0.0096(18) 0.0100(18)
C22 0.058(2) 0.058(2) 0.054(2) 0.0065(16) 0.0061(16) 0.0122(17)
C23 0.057(2) 0.067(2) 0.0442(18) -0.0157(15) 0.0188(15) -0.0007(17)
C24 0.051(2) 0.0519(19) 0.0431(17) -0.0035(14) 0.0149(15) 0.0162(15)
C25 0.0472(19) 0.0412(17) 0.0409(16) 0.0041(13) 0.0141(14) -0.0076(14)
C26 0.0405(17) 0.0343(15) 0.0430(16) 0.0042(12) 0.0082(13) 0.0033(13)
C27 0.0503(19) 0.0354(16) 0.0414(16) 0.0006(12) 0.0129(14) -0.0034(14)
C28 0.0455(19) 0.0394(17) 0.0434(17) 0.0025(13) -0.0001(14) 0.0026(14)
C29 0.052(2) 0.0438(18) 0.0462(17) 0.0048(14) -0.0037(15) 0.0077(15)
C30 0.049(2) 0.053(2) 0.0492(18) -0.0024(15) -0.0076(15) 0.0016(16)
C31 0.060(2) 0.0436(18) 0.0513(19) -0.0043(14) 0.0159(16) -0.0089(16)
C32 0.0424(19) 0.0468(18) 0.0441(17) -0.0006(13) -0.0012(14) -0.0025(14)
C33 0.047(2) 0.0493(19) 0.0502(18) -0.0060(14) 0.0023(15) -0.0135(15)
C34 0.052(2) 0.0413(18) 0.060(2) 0.0075(14) 0.0077(16) -0.0052(15)
C35 0.062(2) 0.053(2) 0.058(2) -0.0177(16) 0.0019(18) -0.0060(17)
C36 0.059(2) 0.065(2) 0.0430(18) -0.0129(16) 0.0165(16) -0.0050(18)
C37 0.0383(17) 0.0452(17) 0.0363(15) -0.0046(13) 0.0013(13) -0.0033(14)
N1 0.0379(14) 0.0499(15) 0.0314(12) -0.0009(11) 0.0022(10) -0.0043(11)
N2 0.0430(15) 0.0390(14) 0.0454(14) -0.0001(11) 0.0042(12) -0.0026(11)
N3 0.0452(15) 0.0362(13) 0.0417(13) -0.0015(10) 0.0053(11) -0.0043(11)
N4 0.0404(15) 0.0360(13) 0.0371(13) 0.0005(10) 0.0036(11) 0.0023(11)
N5 0.0345(14) 0.0540(15) 0.0361(13) 0.0023(11) 0.0050(10) 0.0058(11)
N6 0.0452(16) 0.0557(16) 0.0417(14) -0.0016(12) 0.0022(12) 0.0124(13)
N7 0.0380(14) 0.0396(14) 0.0350(13) 0.0017(10) 0.0100(10) 0.0077(11)
N8 0.0408(14) 0.0336(12) 0.0342(12) 0.0041(10) 0.0090(10) 0.0027(11)
O2 0.0428(13) 0.0408(12) 0.0655(14) -0.0069(10) 0.0152(11) 0.0077(10)
O3 0.0917(19) 0.0479(13) 0.0390(12) -0.0165(10) 0.0254(11) -0.0195(12)
O4 0.0542(14) 0.0522(12) 0.0273(10) -0.0012(8) 0.0176(9) -0.0059(10)
O5 0.0349(11) 0.0364(11) 0.0451(11) 0.0049(8) 0.0071(9) 0.0068(9)
O6 0.0370(12) 0.0435(12) 0.0559(13) 0.0045(9) 0.0183(10) 0.0000(10)
O7 0.0426(13) 0.0644(14) 0.0308(10) 0.0002(9) 0.0087(9) 0.0229(11)
O8 0.0373(13) 0.0706(15) 0.0311(10) -0.0087(9) -0.0004(9) 0.0014(11)
O9 0.0420(12) 0.0641(13) 0.0196(9) -0.0015(8) 0.0044(8) 0.0001(10)
O1 0.0481(13) 0.0329(11) 0.0549(13) -0.0105(9) 0.0130(10) -0.0083(9)
O1W 0.085(2) 0.0453(14) 0.108(2) -0.0048(13) 0.0542(16) -0.0030(13)
O2W 0.082(2) 0.163(3) 0.117(3) -0.028(2) -0.008(2) -0.011(2)
O3W 0.247(6) 0.156(4) 0.144(4) 0.045(3) -0.083(4) -0.043(4)

loop_
_atom_type_symbol
_atom_type_description
_atom_type_scat_dispersion_real
_atom_type_scat_dispersion_imag
_atom_type_scat_source
C C 0.0033 0.0016 'International Tables Vol C Tables 4.2.6.8 and 6.1.1.4'
H H 0.0000 0.0000 'International Tables Vol C Tables 4.2.6.8 and 6.1.1.4'
N N 0.0061 0.0033 'International Tables Vol C Tables 4.2.6.8 and 6.1.1.4'
O O 0.0106 0.0060 'International Tables Vol C Tables 4.2.6.8 and 6.1.1.4'
Zn Zn 0.2839 1.4301 'International Tables Vol C Tables 4.2.6.8 and 6.1.1.4'

loop_
_geom_angle_atom_site_label_1
_geom_angle_atom_site_label_2
_geom_angle_atom_site_label_3
_geom_angle
_geom_angle_site_symmetry_1
_geom_angle_site_symmetry_3
O5 Zn1 O1 92.90(8) . 4_565
O5 Zn1 N4 114.59(9) . .
O1 Zn1 N4 113.85(9) 4_565 .
O5 Zn1 N8 114.09(8) . 1_556
O1 Zn1 N8 116.33(8) 4_565 1_556
N4 Zn1 N8 105.28(9) . 1_556
O9 Zn2 O4 110.72(8) . 1_554
O9 Zn2 N5 115.04(9) . .
O4 Zn2 N5 106.53(9) 1_554 .
O9 Zn2 N1 111.54(8) . .
O4 Zn2 N1 99.90(9) 1_554 .
N5 Zn2 N1 111.92(10) . .
O8 C1 O9 124.5(2) . .
O8 C1 C2 120.6(2) . .
O9 C1 C2 114.9(2) . .
C3 C2 C7 119.4(2) . .
C3 C2 C1 118.4(2) . .
C7 C2 C1 122.1(2) . .
C4 C3 C2 121.7(2) . .
C4 C3 H3 119.2 . .
C2 C3 H3 119.2 . .
C3 C4 C5 119.7(2) . .
C3 C4 H4 120.2 . .
C5 C4 H4 120.2 . .
C6 C5 C4 119.2(2) . .
C6 C5 C9 122.1(2) . .
C4 C5 C9 118.5(2) . .
C7 C6 C5 121.2(2) . .
C7 C6 H6 119.4 . .
C5 C6 H6 119.4 . .
C6 C7 C2 118.8(2) . .
C6 C7 C8 117.9(2) . .
C2 C7 C8 123.3(2) . .
O6 C8 O5 125.2(2) . .
O6 C8 C7 119.7(2) . .
O5 C8 C7 115.1(2) . .
O7 C9 C5 121.0(2) . .
O7 C9 C12 118.1(2) . .
C5 C9 C12 120.8(2) . .
C11 C10 C15 118.9(2) . .
C11 C10 C17 119.8(2) . .
C15 C10 C17 121.2(2) . .
C12 C11 C10 121.0(2) . .
C12 C11 H11 119.5 . .
C10 C11 H11 119.5 . .
C11 C12 C13 119.5(2) . .
C11 C12 C9 124.0(2) . .
C13 C12 C9 116.5(2) . .
C14 C13 C12 119.4(2) . .
C14 C13 H13 120.3 . .
C12 C13 H13 120.3 . .
C13 C14 C15 121.6(2) . .
C13 C14 H14 119.2 . .
C15 C14 H14 119.2 . .
C14 C15 C10 119.3(2) . .
C14 C15 C16 120.1(2) . .
C10 C15 C16 120.6(2) . .
O3 C16 O4 124.8(3) . .
O3 C16 C15 121.0(3) . .
O4 C16 C15 114.2(2) . .
O2 C17 O1 125.0(2) . .
O2 C17 C10 119.4(2) . .
O1 C17 C10 115.6(2) . .
C19 C18 N5 108.7(3) . .
C19 C18 H18 125.7 . .
N5 C18 H18 125.7 . .
C18 C19 N6 107.7(3) . .
C18 C19 H19 126.1 . .
N6 C19 H19 126.1 . .
N5 C20 N6 112.2(3) . .
N5 C20 H20 123.9 . .
N6 C20 H20 123.9 . .
N6 C21 C22 114.9(3) . .
N6 C21 H21A 108.5 . .
C22 C21 H21A 108.5 . .
N6 C21 H21B 108.5 . .
C22 C21 H21B 108.5 . .
H21A C21 H21B 107.5 . .
C23 C22 C21 113.7(3) . .
C23 C22 H22A 108.8 . .
C21 C22 H22A 108.8 . .
C23 C22 H22B 108.8 . .
C21 C22 H22B 108.8 . .
H22A C22 H22B 107.7 . .
C22 C23 C24 114.4(3) . .
C22 C23 H23A 108.7 . .
C24 C23 H23A 108.7 . .
C22 C23 H23B 108.7 . .
C24 C23 H23B 108.7 . .
H23A C23 H23B 107.6 . .
N7 C24 C23 113.1(2) . .
N7 C24 H24A 109.0 . .
C23 C24 H24A 109.0 . .
N7 C24 H24B 109.0 . .
C23 C24 H24B 109.0 . .
H24A C24 H24B 107.8 . .
C27 C25 N7 107.0(2) . .
C27 C25 H25 126.5 . .
N7 C25 H25 126.5 . .
N8 C26 N7 111.7(2) . .
N8 C26 H26 124.2 . .
N7 C26 H26 124.2 . .
C25 C27 N8 109.2(2) . .
C25 C27 H27 125.4 . .
N8 C27 H27 125.4 . .
N4 C28 N3 111.8(3) . .
N4 C28 H28 124.1 . .
N3 C28 H28 124.1 . .
C30 C29 N4 110.0(3) . .
C30 C29 H29 125.0 . .
N4 C29 H29 125.0 . .
C29 C30 N3 106.1(3) . .
C29 C30 H30 126.9 . .
N3 C30 H30 126.9 . .
N3 C31 C32 112.1(2) . .
N3 C31 H31A 109.2 . .
C32 C31 H31A 109.2 . .
N3 C31 H31B 109.2 . .
C32 C31 H31B 109.2 . .
H31A C31 H31B 107.9 . .
C31 C32 C33 112.4(2) . .
C31 C32 H32A 109.1 . .
C33 C32 H32A 109.1 . .
C31 C32 H32B 109.1 . .
C33 C32 H32B 109.1 . .
H32A C32 H32B 107.9 . .
C34 C33 C32 114.1(2) . .
C34 C33 H33A 108.7 . .
C32 C33 H33A 108.7 . .
C34 C33 H33B 108.7 . .
C32 C33 H33B 108.7 . .
H33A C33 H33B 107.6 . .
N2 C34 C33 111.4(2) . .
N2 C34 H34A 109.3 . .
C33 C34 H34A 109.3 . .
N2 C34 H34B 109.3 . .
C33 C34 H34B 109.3 . .
H34A C34 H34B 108.0 . .
C36 C35 N2 106.6(3) . .
C36 C35 H35 126.7 . .
N2 C35 H35 126.7 . .
C35 C36 N1 109.4(3) . .
C35 C36 H36 125.3 . .
N1 C36 H36 125.3 . .
N1 C37 N2 112.5(2) . .
N1 C37 H37 123.8 . .
N2 C37 H37 123.8 . .
C37 N1 C36 105.1(3) . .
C37 N1 Zn2 127.20(19) . .
C36 N1 Zn2 127.7(2) . .
C37 N2 C35 106.4(3) . .
C37 N2 C34 126.1(3) . .
C35 N2 C34 127.0(3) . .
C28 N3 C30 106.9(2) . .
C28 N3 C31 125.0(3) . .
C30 N3 C31 128.0(3) . .
C28 N4 C29 105.2(2) . .
C28 N4 Zn1 124.2(2) . .
C29 N4 Zn1 130.53(19) . .
C20 N5 C18 105.4(3) . .
C20 N5 Zn2 126.7(2) . .
C18 N5 Zn2 127.7(2) . .
C20 N6 C19 106.0(3) . .
C20 N6 C21 125.8(3) . .
C19 N6 C21 128.1(3) . .
C26 N7 C25 106.9(2) . .
C26 N7 C24 126.5(3) . .
C25 N7 C24 126.6(2) . .
C26 N8 C27 105.1(2) . .
C26 N8 Zn1 131.27(19) . 1_554
C27 N8 Zn1 123.57(18) . 1_554
C16 O4 Zn2 119.42(17) . 1_556
C8 O5 Zn1 116.11(17) . .
C1 O9 Zn2 112.87(18) . .
C17 O1 Zn1 118.37(18) . 4_666
H1A O1W H1B 104(7) . .
H2A O2W H2B 100(6) . .
H3A O3W H3B 103(7) . .

loop_
_geom_bond_atom_site_label_1
_geom_bond_atom_site_label_2
_geom_bond_distance
_geom_bond_site_symmetry_2
Zn1 O5 1.9610(19) .
Zn1 O1 1.9671(18) 4_565
Zn1 N4 2.000(2) .
Zn1 N8 2.014(2) 1_556
Zn2 O9 1.9368(17) .
Zn2 O4 1.9665(18) 1_554
Zn2 N5 2.007(2) .
Zn2 N1 2.009(2) .
C1 O8 1.226(3) .
C1 O9 1.281(3) .
C1 C2 1.510(3) .
C2 C3 1.396(4) .
C2 C7 1.399(3) .
C3 C4 1.363(4) .
C3 H3 0.9300 .
C4 C5 1.400(3) .
C4 H4 0.9300 .
C5 C6 1.394(3) .
C5 C9 1.478(3) .
C6 C7 1.393(3) .
C6 H6 0.9300 .
C7 C8 1.511(3) .
C8 O6 1.226(3) .
C8 O5 1.279(3) .
C9 O7 1.224(3) .
C9 C12 1.496(3) .
C10 C11 1.386(3) .
C10 C15 1.401(3) .
C10 C17 1.507(3) .
C11 C12 1.386(3) .
C11 H11 0.9300 .
C12 C13 1.390(3) .
C13 C14 1.371(3) .
C13 H13 0.9300 .
C14 C15 1.380(3) .
C14 H14 0.9300 .
C15 C16 1.506(3) .
C16 O3 1.221(3) .
C16 O4 1.281(3) .
C17 O2 1.234(3) .
C17 O1 1.264(3) .
C18 C19 1.348(5) .
C18 N5 1.373(4) .
C18 H18 0.9300 .
C19 N6 1.360(4) .
C19 H19 0.9300 .
C20 N5 1.315(3) .
C20 N6 1.338(3) .
C20 H20 0.9300 .
C21 N6 1.480(4) .
C21 C22 1.514(4) .
C21 H21A 0.9700 .
C21 H21B 0.9700 .
C22 C23 1.487(4) .
C22 H22A 0.9700 .
C22 H22B 0.9700 .
C23 C24 1.547(4) .
C23 H23A 0.9700 .
C23 H23B 0.9700 .
C24 N7 1.475(3) .
C24 H24A 0.9700 .
C24 H24B 0.9700 .
C25 C27 1.340(4) .
C25 N7 1.367(3) .
C25 H25 0.9300 .
C26 N8 1.323(3) .
C26 N7 1.330(3) .
C26 H26 0.9300 .
C27 N8 1.380(3) .
C27 H27 0.9300 .
C28 N4 1.320(3) .
C28 N3 1.332(4) .
C28 H28 0.9300 .
C29 C30 1.348(4) .
C29 N4 1.367(3) .
C29 H29 0.9300 .
C30 N3 1.374(4) .
C30 H30 0.9300 .
C31 N3 1.459(4) .
C31 C32 1.517(4) .
C31 H31A 0.9700 .
C31 H31B 0.9700 .
C32 C33 1.530(4) .
C32 H32A 0.9700 .
C32 H32B 0.9700 .
C33 C34 1.514(4) .
C33 H33A 0.9700 .
C33 H33B 0.9700 .
C34 N2 1.466(4) .
C34 H34A 0.9700 .
C34 H34B 0.9700 .
C35 C36 1.354(5) .
C35 N2 1.369(4) .
C35 H35 0.9300 .
C36 N1 1.374(4) .
C36 H36 0.9300 .
C37 N1 1.314(3) .
C37 N2 1.334(3) .
C37 H37 0.9300 .
N8 Zn1 2.014(2) 1_554
O4 Zn2 1.9665(18) 1_556
O1 Zn1 1.9671(18) 4_666
O1W H1A 0.86(6) .
O1W H1B 0.85(5) .
O2W H2A 0.87(6) .
O2W H2B 0.88(7) .
O3W H3A 0.85(6) .
O3W H3B 0.86(3) .

loop_
_geom_hbond_atom_site_label_D
_geom_hbond_atom_site_label_H
_geom_hbond_atom_site_label_A
_geom_hbond_distance_DH
_geom_hbond_distance_HA
_geom_hbond_distance_DA
_geom_hbond_angle_DHA
_geom_hbond_site_symmetry_A
O1W H1A O7 0.86(6) 2.06(3) 2.853(3) 155(6) 3_766
O1W H1B O6 0.85(5) 1.98(4) 2.828(3) 171(7) 1_565
O3W H3A O2W 0.85(6) 2.17(6) 2.941(7) 148(10) 4_565
O3W H3B O2 0.86(3) 2.09(4) 2.907(5) 157(10) 4_565
O2W H2A O3 0.87(6) 2.07(6) 2.941(4) 174(8) 4_565

loop_
_geom_torsion_atom_site_label_1
_geom_torsion_atom_site_label_2
_geom_torsion_atom_site_label_3
_geom_torsion_atom_site_label_4
_geom_torsion
_geom_torsion_site_symmetry_1
_geom_torsion_site_symmetry_4
O8 C1 C2 C3 160.8(3) . .
O9 C1 C2 C3 -16.7(3) . .
O8 C1 C2 C7 -15.7(4) . .
O9 C1 C2 C7 166.8(2) . .
C7 C2 C3 C4 3.1(4) . .
C1 C2 C3 C4 -173.5(2) . .
C2 C3 C4 C5 -1.1(4) . .
C3 C4 C5 C6 -1.1(4) . .
C3 C4 C5 C9 173.7(2) . .
C4 C5 C6 C7 1.2(4) . .
C9 C5 C6 C7 -173.4(2) . .
C5 C6 C7 C2 0.8(4) . .
C5 C6 C7 C8 -179.5(2) . .
C3 C2 C7 C6 -2.9(4) . .
C1 C2 C7 C6 173.6(2) . .
C3 C2 C7 C8 177.4(2) . .
C1 C2 C7 C8 -6.1(4) . .
C6 C7 C8 O6 -69.5(3) . .
C2 C7 C8 O6 110.2(3) . .
C6 C7 C8 O5 108.8(3) . .
C2 C7 C8 O5 -71.6(3) . .
C6 C5 C9 O7 164.1(3) . .
C4 C5 C9 O7 -10.5(4) . .
C6 C5 C9 C12 -11.7(4) . .
C4 C5 C9 C12 173.7(2) . .
C15 C10 C11 C12 -2.8(4) . .
C17 C10 C11 C12 -178.8(2) . .
C10 C11 C12 C13 -0.2(4) . .
C10 C11 C12 C9 -178.8(2) . .
O7 C9 C12 C11 129.4(3) . .
C5 C9 C12 C11 -54.7(3) . .
O7 C9 C12 C13 -49.3(3) . .
C5 C9 C12 C13 126.6(3) . .
C11 C12 C13 C14 3.1(4) . .
C9 C12 C13 C14 -178.1(2) . .
C12 C13 C14 C15 -3.0(4) . .
C13 C14 C15 C10 0.0(4) . .
C13 C14 C15 C16 177.9(3) . .
C11 C10 C15 C14 3.0(4) . .
C17 C10 C15 C14 178.9(2) . .
C11 C10 C15 C16 -174.9(2) . .
C17 C10 C15 C16 1.0(4) . .
C14 C15 C16 O3 136.3(3) . .
C10 C15 C16 O3 -45.8(4) . .
C14 C15 C16 O4 -44.2(4) . .
C10 C15 C16 O4 133.7(3) . .
C11 C10 C17 O2 102.1(3) . .
C15 C10 C17 O2 -73.8(3) . .
C11 C10 C17 O1 -76.3(3) . .
C15 C10 C17 O1 107.8(3) . .
N5 C18 C19 N6 -0.1(4) . .
N6 C21 C22 C23 63.0(4) . .
C21 C22 C23 C24 159.5(3) . .
C22 C23 C24 N7 63.8(4) . .
N7 C25 C27 N8 0.4(3) . .
N4 C29 C30 N3 0.0(4) . .
N3 C31 C32 C33 158.7(3) . .
C31 C32 C33 C34 -73.1(4) . .
C32 C33 C34 N2 -61.3(4) . .
N2 C35 C36 N1 -0.3(4) . .
N2 C37 N1 C36 -1.0(3) . .
N2 C37 N1 Zn2 176.38(18) . .
C35 C36 N1 C37 0.8(4) . .
C35 C36 N1 Zn2 -176.5(2) . .
O9 Zn2 N1 C37 50.7(3) . .
O4 Zn2 N1 C37 167.8(2) 1_554 .
N5 Zn2 N1 C37 -79.8(2) . .
O9 Zn2 N1 C36 -132.5(2) . .
O4 Zn2 N1 C36 -15.5(3) 1_554 .
N5 Zn2 N1 C36 97.0(3) . .
N1 C37 N2 C35 0.8(3) . .
N1 C37 N2 C34 -171.7(3) . .
C36 C35 N2 C37 -0.2(4) . .
C36 C35 N2 C34 172.1(3) . .
C33 C34 N2 C37 90.7(3) . .
C33 C34 N2 C35 -80.3(4) . .
N4 C28 N3 C30 1.3(4) . .
N4 C28 N3 C31 178.2(3) . .
C29 C30 N3 C28 -0.7(3) . .
C29 C30 N3 C31 -177.6(3) . .
C32 C31 N3 C28 -120.4(3) . .
C32 C31 N3 C30 55.9(4) . .
N3 C28 N4 C29 -1.3(3) . .
N3 C28 N4 Zn1 175.32(19) . .
C30 C29 N4 C28 0.8(4) . .
C30 C29 N4 Zn1 -175.5(2) . .
O5 Zn1 N4 C28 47.5(3) . .
O1 Zn1 N4 C28 152.7(2) 4_565 .
N8 Zn1 N4 C28 -78.7(2) 1_556 .
O5 Zn1 N4 C29 -136.9(3) . .
O1 Zn1 N4 C29 -31.7(3) 4_565 .
N8 Zn1 N4 C29 96.9(3) 1_556 .
N6 C20 N5 C18 0.0(3) . .
N6 C20 N5 Zn2 -175.42(18) . .
C19 C18 N5 C20 0.1(4) . .
C19 C18 N5 Zn2 175.4(2) . .
O9 Zn2 N5 C20 103.5(2) . .
O4 Zn2 N5 C20 -19.6(3) 1_554 .
N1 Zn2 N5 C20 -127.9(2) . .
O9 Zn2 N5 C18 -71.0(3) . .
O4 Zn2 N5 C18 165.9(3) 1_554 .
N1 Zn2 N5 C18 57.7(3) . .
N5 C20 N6 C19 -0.1(4) . .
N5 C20 N6 C21 176.0(3) . .
C18 C19 N6 C20 0.1(4) . .
C18 C19 N6 C21 -175.8(3) . .
C22 C21 N6 C20 84.5(4) . .
C22 C21 N6 C19 -100.2(4) . .
N8 C26 N7 C25 -0.1(3) . .
N8 C26 N7 C24 -179.4(2) . .
C27 C25 N7 C26 -0.1(3) . .
C27 C25 N7 C24 179.1(3) . .
C23 C24 N7 C26 -110.6(3) . .
C23 C24 N7 C25 70.3(4) . .
N7 C26 N8 C27 0.4(3) . .
N7 C26 N8 Zn1 178.44(18) . 1_554
C25 C27 N8 C26 -0.5(3) . .
C25 C27 N8 Zn1 -178.72(19) . 1_554
O3 C16 O4 Zn2 13.6(4) . 1_556
C15 C16 O4 Zn2 -165.87(16) . 1_556
O6 C8 O5 Zn1 -12.2(3) . .
C7 C8 O5 Zn1 169.68(15) . .
O1 Zn1 O5 C8 -173.74(17) 4_565 .
N4 Zn1 O5 C8 -55.80(19) . .
N8 Zn1 O5 C8 65.66(18) 1_556 .
O8 C1 O9 Zn2 -7.8(3) . .
C2 C1 O9 Zn2 169.62(17) . .
O4 Zn2 O9 C1 -168.78(17) 1_554 .
N5 Zn2 O9 C1 70.4(2) . .
N1 Zn2 O9 C1 -58.5(2) . .
O2 C17 O1 Zn1 11.2(3) . 4_666
C10 C17 O1 Zn1 -170.48(15) . 4_666
